data_2208868
loop_
_publ_author_name
'Villiers, Claude'
'Thu\'ery, Pierre'
'Ephritikhine, Michel'

_publ_section_title
;Dimethyl
 3<i>t</i>,4<i>t</i>-dicarboxytetrahydrofuran-2<i>r</i>,5<i>c</i>-dicarboxylate
;
_journal_coeditor_code DN2022
_journal_issue 5
_journal_name_full 'Acta Crystallographica Section E'
_journal_page_first o1724
_journal_page_last o1726
_journal_paper_doi 10.1107/S1600536806011755
_journal_volume 62
_journal_year 2006
_chemical_formula_iupac 'C10 H12 O9'
_chemical_formula_moiety 'C10 H12 O9'
_chemical_formula_sum 'C10 H12 O9'
_chemical_formula_weight 276.20
_chemical_name_systematic
;
Dimethyl 3t,4t-dicarboxytetrahydrofuran-2r,5c-dicarboxylate
;
_space_group_IT_number 14
_symmetry_cell_setting monoclinic
_symmetry_space_group_name_Hall '-P 2ybc'
_symmetry_space_group_name_H-M 'P 1 21/c 1'
_atom_sites_solution_hydrogens geom
_atom_sites_solution_primary direct
_atom_sites_solution_secondary difmap
_audit_creation_method SHELXL-97
_cell_angle_alpha 90.00
_cell_angle_beta 96.634(6)
_cell_angle_gamma 90.00
_cell_formula_units_Z 4
_cell_length_a 5.5117(4)
_cell_length_b 25.419(3)
_cell_length_c 8.1970(7)
_cell_measurement_reflns_used 7691
_cell_measurement_temperature 100(2)
_cell_measurement_theta_max 25.67
_cell_measurement_theta_min 2.97
_cell_volume 1140.73(19)
_computing_cell_refinement 'HKL2000 (Otwinowski & Minor, 1997)'
_computing_data_collection 'KappaCCD Server Software (Nonius, 1997)'
_computing_data_reduction HKL2000
_computing_molecular_graphics 'SHELXTL (Bruker, 1999)'
_computing_publication_material SHELXTL
_computing_structure_refinement 'SHELXL97 (Sheldrick, 1997)'
_computing_structure_solution 'SHELXS97 (Sheldrick, 1997)'
_diffrn_ambient_temperature 100(2)
_diffrn_measured_fraction_theta_full 0.978
_diffrn_measured_fraction_theta_max 0.978
_diffrn_measurement_device_type 'Nonius KappaCCD'
_diffrn_measurement_method \f
_diffrn_radiation_monochromator graphite
_diffrn_radiation_source 'fine-focus sealed tube'
_diffrn_radiation_type MoK\a
_diffrn_radiation_wavelength 0.71073
_diffrn_reflns_av_R_equivalents 0.0331
_diffrn_reflns_av_sigmaI/netI 0.0563
_diffrn_reflns_limit_h_max 6
_diffrn_reflns_limit_h_min 0
_diffrn_reflns_limit_k_max 30
_diffrn_reflns_limit_k_min 0
_diffrn_reflns_limit_l_max 9
_diffrn_reflns_limit_l_min -9
_diffrn_reflns_number 7691
_diffrn_reflns_theta_full 25.67
_diffrn_reflns_theta_max 25.67
_diffrn_reflns_theta_min 2.97
_diffrn_standards_decay_% 0
_diffrn_standards_interval_count 0
_diffrn_standards_interval_time 0
_diffrn_standards_number 0
_exptl_absorpt_coefficient_mu 0.146
_exptl_absorpt_correction_type none
_exptl_crystal_colour colourless
_exptl_crystal_density_diffrn 1.608
_exptl_crystal_description platelet
_exptl_crystal_F_000 576
_exptl_crystal_size_max 0.26
_exptl_crystal_size_mid 0.22
_exptl_crystal_size_min 0.17
_refine_diff_density_max 0.194
_refine_diff_density_min -0.267
_refine_ls_extinction_coef 0.015(3)
_refine_ls_extinction_expression Fc^*^=kFc[1+0.001xFc^2^\l^3^/sin(2\q)]^-1/4^
_refine_ls_extinction_method SHELXL97
_refine_ls_goodness_of_fit_ref 1.037
_refine_ls_hydrogen_treatment constr
_refine_ls_matrix_type full
_refine_ls_number_parameters 175
_refine_ls_number_reflns 2112
_refine_ls_number_restraints 0
_refine_ls_restrained_S_all 1.037
_refine_ls_R_factor_all 0.0538
_refine_ls_R_factor_gt 0.0392
_refine_ls_shift/su_max 0.000
_refine_ls_shift/su_mean 0.000
_refine_ls_structure_factor_coef Fsqd
_refine_ls_weighting_details 'calc w=1/[\s^2^(Fo^2^)+(0.0165P)^2^+0.7399P] where P=(Fo^2^+2Fc^2^)/3'
_refine_ls_weighting_scheme calc
_refine_ls_wR_factor_gt 0.0909
_refine_ls_wR_factor_ref 0.1004
_reflns_number_gt 1700
_reflns_number_total 2112
_reflns_threshold_expression I>2\s(I)
_cod_data_source_file dn2022.cif
_cod_data_source_block I
_cod_original_sg_symbol_H-M 'P 21/c'
_cod_database_code 2208868
_cod_database_fobs_code 2208868

loop_
_symmetry_equiv_pos_as_xyz
'x, y, z'
'-x, y+1/2, -z+1/2'
'-x, -y, -z'
'x, -y-1/2, z-1/2'

loop_
_atom_site_type_symbol
_atom_site_label
_atom_site_fract_x
_atom_site_fract_y
_atom_site_fract_z
_atom_site_U_iso_or_equiv
_atom_site_adp_type
_atom_site_calc_flag
_atom_site_refinement_flags
_atom_site_occupancy
O O1 0.3529(2) 0.65970(5) 0.64749(16) 0.0248(3) Uani d . 1
O O2 0.0454(3) 0.66304(6) 0.36142(17) 0.0303(4) Uani d . 1
O O3 -0.2079(3) 0.71846(6) 0.47425(17) 0.0293(3) Uani d . 1
O O4 0.2147(3) 0.54022(6) 0.4495(2) 0.0453(5) Uani d . 1
O O5 0.5479(2) 0.59103(6) 0.44315(17) 0.0290(3) Uani d . 1
O O7 0.2138(2) 0.53501(6) 0.92353(18) 0.0312(4) Uani d . 1
O O6 -0.1904(2) 0.54079(5) 0.85423(17) 0.0277(3) Uani d . 1
H H6 -0.2114 0.5129 0.9292 0.033 Uiso d R 1
O O8 -0.0659(3) 0.64074(6) 1.04181(18) 0.0378(4) Uani d . 1
H H8 -0.0283 0.6509 1.1485 0.045 Uiso d R 1
O O9 0.2176(3) 0.69924(6) 0.98835(18) 0.0355(4) Uani d . 1
C C1 0.1246(3) 0.68552(8) 0.6484(2) 0.0231(4) Uani d . 1
H H1 0.1503 0.7213 0.6917 0.028 Uiso calc R 1
C C2 0.3148(4) 0.60390(7) 0.6646(2) 0.0245(4) Uani d . 1
H H2 0.4336 0.5904 0.7528 0.029 Uiso calc R 1
C C3 0.0560(3) 0.59640(7) 0.7139(2) 0.0224(4) Uani d . 1
H H3 -0.0514 0.5864 0.6151 0.027 Uiso calc R 1
C C4 -0.0164(3) 0.65307(7) 0.7631(2) 0.0226(4) Uani d . 1
H H4 -0.1926 0.6585 0.7365 0.027 Uiso calc R 1
C C5 -0.0140(4) 0.68757(7) 0.4773(2) 0.0246(4) Uani d . 1
C C6 -0.3753(4) 0.72008(9) 0.3231(3) 0.0350(5) Uani d . 1
H H6A -0.2870 0.7294 0.2331 0.052 Uiso calc R 1
H H6B -0.5002 0.7458 0.3336 0.052 Uiso calc R 1
H H6C -0.4489 0.6861 0.3032 0.052 Uiso calc R 1
C C7 0.3475(4) 0.57477(8) 0.5061(2) 0.0278(5) Uani d . 1
C C8 0.5976(4) 0.56460(9) 0.2924(3) 0.0385(5) Uani d . 1
H H8A 0.5590 0.5279 0.2992 0.058 Uiso calc R 1
H H8B 0.7672 0.5685 0.2784 0.058 Uiso calc R 1
H H8C 0.4992 0.5800 0.2003 0.058 Uiso calc R 1
C C9 0.0358(4) 0.55437(7) 0.8417(2) 0.0246(4) Uani d . 1
C C10 0.0630(4) 0.66716(8) 0.9420(2) 0.0260(4) Uani d . 1

loop_
_atom_site_aniso_label
_atom_site_aniso_U_11
_atom_site_aniso_U_22
_atom_site_aniso_U_33
_atom_site_aniso_U_12
_atom_site_aniso_U_13
_atom_site_aniso_U_23
O1 0.0246(7) 0.0219(7) 0.0278(7) -0.0006(5) 0.0029(6) 0.0017(6)
O2 0.0327(8) 0.0354(8) 0.0227(8) 0.0049(6) 0.0030(6) -0.0016(6)
O3 0.0297(7) 0.0328(8) 0.0243(7) 0.0063(6) -0.0015(6) 0.0009(6)
O4 0.0433(9) 0.0415(10) 0.0545(11) -0.0149(8) 0.0203(8) -0.0206(8)
O5 0.0273(7) 0.0332(8) 0.0270(7) -0.0025(6) 0.0062(6) -0.0030(6)
O7 0.0270(7) 0.0333(8) 0.0330(8) 0.0015(6) 0.0015(6) 0.0102(6)
O6 0.0239(7) 0.0287(8) 0.0305(8) -0.0027(6) 0.0023(6) 0.0064(6)
O8 0.0509(10) 0.0420(9) 0.0213(7) -0.0136(7) 0.0070(7) -0.0028(6)
O9 0.0397(9) 0.0392(9) 0.0270(8) -0.0091(7) 0.0016(7) -0.0027(6)
C1 0.0239(9) 0.0234(10) 0.0219(10) 0.0015(8) 0.0018(8) 0.0004(7)
C2 0.0258(10) 0.0217(9) 0.0257(10) 0.0007(8) 0.0011(8) 0.0021(8)
C3 0.0241(10) 0.0225(10) 0.0206(9) 0.0002(7) 0.0025(8) 0.0016(7)
C4 0.0222(9) 0.0244(10) 0.0210(10) 0.0002(8) 0.0013(8) 0.0009(8)
C5 0.0262(10) 0.0241(10) 0.0238(10) -0.0015(8) 0.0039(8) 0.0029(8)
C6 0.0317(11) 0.0423(13) 0.0293(11) 0.0040(10) -0.0035(10) 0.0051(9)
C7 0.0272(10) 0.0277(10) 0.0288(11) 0.0016(8) 0.0044(9) 0.0018(8)
C8 0.0406(13) 0.0437(13) 0.0333(12) -0.0032(10) 0.0125(10) -0.0071(10)
C9 0.0261(10) 0.0229(10) 0.0251(10) 0.0010(8) 0.0042(9) -0.0007(8)
C10 0.0295(10) 0.0250(10) 0.0235(10) 0.0024(8) 0.0029(8) 0.0014(8)

loop_
_atom_type_symbol
_atom_type_description
_atom_type_scat_dispersion_real
_atom_type_scat_dispersion_imag
_atom_type_scat_source
C C 0.0033 0.0016 'International Tables Vol C Tables 4.2.6.8 and 6.1.1.4'
H H 0.0000 0.0000 'International Tables Vol C Tables 4.2.6.8 and 6.1.1.4'
O O 0.0106 0.0060 'International Tables Vol C Tables 4.2.6.8 and 6.1.1.4'

loop_
_geom_angle_atom_site_label_1
_geom_angle_atom_site_label_2
_geom_angle_atom_site_label_3
_geom_angle
C1 O1 C2 108.33(14)
C5 O3 C6 117.59(16)
C7 O5 C8 115.38(16)
C9 O6 H6 115.7
C10 O8 H8 111.7
O1 C1 C5 111.28(15)
O1 C1 C4 105.52(14)
C5 C1 C4 110.45(15)
O1 C1 H1 109.8
C5 C1 H1 109.8
C4 C1 H1 109.8
O1 C2 C7 111.21(16)
O1 C2 C3 107.30(15)
C7 C2 C3 111.63(16)
O1 C2 H2 108.9
C7 C2 H2 108.9
C3 C2 H2 108.9
C9 C3 C2 114.51(16)
C9 C3 C4 115.64(16)
C2 C3 C4 103.06(15)
C9 C3 H3 107.7
C2 C3 H3 107.7
C4 C3 H3 107.7
C10 C4 C1 110.82(16)
C10 C4 C3 114.34(15)
C1 C4 C3 100.12(15)
C10 C4 H4 110.4
C1 C4 H4 110.4
C3 C4 H4 110.4
O2 C5 O3 125.49(18)
O2 C5 C1 123.60(18)
O3 C5 C1 110.90(16)
O3 C6 H6A 109.5
O3 C6 H6B 109.5
H6A C6 H6B 109.5
O3 C6 H6C 109.5
H6A C6 H6C 109.5
H6B C6 H6C 109.5
O4 C7 O5 124.75(19)
O4 C7 C2 123.88(19)
O5 C7 C2 111.30(17)
O5 C8 H8A 109.5
O5 C8 H8B 109.5
H8A C8 H8B 109.5
O5 C8 H8C 109.5
H8A C8 H8C 109.5
H8B C8 H8C 109.5
O7 C9 O6 124.09(18)
O7 C9 C3 123.07(18)
O6 C9 C3 112.83(16)
O9 C10 O8 123.77(18)
O9 C10 C4 125.09(18)
O8 C10 C4 111.11(16)

loop_
_geom_bond_atom_site_label_1
_geom_bond_atom_site_label_2
_geom_bond_distance
O1 C1 1.420(2)
O1 C2 1.443(2)
O2 C5 1.212(2)
O3 C5 1.324(2)
O3 C6 1.457(2)
O4 C7 1.202(3)
O5 C7 1.337(2)
O5 C8 1.460(3)
O7 C9 1.225(2)
O6 C9 1.309(2)
O6 H6 0.9540
O8 C10 1.326(2)
O8 H8 0.9128
O9 C10 1.209(2)
C1 C5 1.518(3)
C1 C4 1.529(3)
C1 H1 0.9800
C2 C7 1.524(3)
C2 C3 1.539(3)
C2 H2 0.9800
C3 C9 1.509(3)
C3 C4 1.560(3)
C3 H3 0.9800
C4 C10 1.523(3)
C4 H4 0.9800
C6 H6A 0.9600
C6 H6B 0.9600
C6 H6C 0.9600
C8 H8A 0.9600
C8 H8B 0.9600
C8 H8C 0.9600

loop_
_geom_hbond_atom_site_label_D
_geom_hbond_atom_site_label_H
_geom_hbond_atom_site_label_A
_geom_hbond_site_symmetry_A
_geom_hbond_distance_DH
_geom_hbond_distance_HA
_geom_hbond_distance_DA
_geom_hbond_angle_DHA
O6 H6 O7 3_567 0.95 1.72 2.6649(19) 173
O8 H8 O2 1_556 0.91 1.77 2.681(2) 174

loop_
_geom_torsion_atom_site_label_1
_geom_torsion_atom_site_label_2
_geom_torsion_atom_site_label_3
_geom_torsion_atom_site_label_4
_geom_torsion
_geom_torsion_publ_flag
O1 C1 C4 C3 -39.85(17) yes
O1 C2 C3 C4 -13.31(19) yes
C1 O1 C2 C3 -12.0(2) yes
C2 O1 C1 C4 33.32(18) yes
C2 C3 C4 C1 31.15(18) yes
C2 O1 C1 C5 -86.50(18) ?
C1 O1 C2 C7 110.33(17) ?
O1 C2 C3 C9 -139.76(16) ?
C7 C2 C3 C9 98.2(2) ?
C7 C2 C3 C4 -135.39(16) ?
O1 C1 C4 C10 81.20(18) ?
C5 C1 C4 C10 -158.43(16) ?
C5 C1 C4 C3 80.52(18) ?
C9 C3 C4 C10 38.4(2) ?
C2 C3 C4 C10 -87.34(19) ?
C9 C3 C4 C1 156.87(16) ?
C6 O3 C5 O2 5.2(3) ?
C6 O3 C5 C1 -173.42(16) ?
O1 C1 C5 O2 11.0(3) ?
C4 C1 C5 O2 -105.9(2) ?
O1 C1 C5 O3 -170.41(15) ?
C4 C1 C5 O3 72.7(2) ?
C8 O5 C7 O4 1.6(3) ?
C8 O5 C7 C2 178.87(17) ?
O1 C2 C7 O4 -137.2(2) ?
C3 C2 C7 O4 -17.4(3) ?
O1 C2 C7 O5 45.5(2) ?
C3 C2 C7 O5 165.28(15) ?
C2 C3 C9 O7 13.8(3) ?
C4 C3 C9 O7 -105.8(2) ?
C2 C3 C9 O6 -165.65(16) ?
C4 C3 C9 O6 74.7(2) ?
C1 C4 C10 O9 -0.6(3) ?
C3 C4 C10 O9 111.7(2) ?
C1 C4 C10 O8 177.37(16) ?
C3 C4 C10 O8 -70.4(2) ?
